data_4513478
loop_
_publ_author_name
'Bhattacharya, Biswajit'
'Maity, Dilip Kumar'
'Mondal, Rajarshi'
'Colacio, Enrique'
'Ghoshal, Debajyoti'

_publ_section_title
;
 Two Series of Isostructural Coordination Polymers with Isomeric
 Benzenedicarboxylates and Different Azine Based N,N&#x2032;-Donor
 Ligands: Syntheses, Characterization and Magnetic Properties
;
_journal_issue 9
_journal_name_full 'Crystal Growth &amp; Design'
_journal_page_first 4427
_journal_paper_doi 10.1021/acs.cgd.5b00741
_journal_volume 15
_journal_year 2015
_chemical_formula_sum 'C22 H18 Cd N4 O4'
_chemical_formula_weight 514.80
_chemical_name_systematic
;
 ?
;
_space_group_IT_number 14
_symmetry_cell_setting monoclinic
_symmetry_space_group_name_Hall '-P 2ybc'
_symmetry_space_group_name_H-M 'P 1 21/c 1'
_atom_sites_solution_hydrogens geom
_atom_sites_solution_primary direct
_atom_sites_solution_secondary difmap
_audit_creation_method SHELXL-97
_cell_angle_alpha 90.00
_cell_angle_beta 92.039(2)
_cell_angle_gamma 90.00
_cell_formula_units_Z 4
_cell_length_a 7.6373(2)
_cell_length_b 13.7679(4)
_cell_length_c 19.9752(6)
_cell_measurement_reflns_used 250
_cell_measurement_temperature 298(2)
_cell_measurement_theta_max 28.8
_cell_measurement_theta_min 1.8
_cell_volume 2099.05(10)
_computing_cell_refinement 'SMART APEX II'
_computing_data_collection 'SMART APEX II (Bruker,2010)'
_computing_data_reduction 'SAINT (Bruker,2000)'
_computing_molecular_graphics 'Ortep-3v2 for windows (Farrugia, 1997)'
_computing_publication_material 'PLATON (Spek, 2008)'
_computing_structure_refinement 'SHELXL-97 (Sheldrick, 2008)'
_computing_structure_solution 'SHELXS-97 (Sheldrick, 2008)'
_diffrn_ambient_temperature 298(2)
_diffrn_measured_fraction_theta_full 0.985
_diffrn_measured_fraction_theta_max 0.985
_diffrn_measurement_device_type 'CCD area detector'
_diffrn_measurement_method 'phi and omega scans'
_diffrn_radiation_monochromator graphite
_diffrn_radiation_source 'fine-focus sealed tube'
_diffrn_radiation_type MoK\a
_diffrn_radiation_wavelength 0.71073
_diffrn_reflns_av_R_equivalents 0.0295
_diffrn_reflns_av_sigmaI/netI 0.0211
_diffrn_reflns_limit_h_max 10
_diffrn_reflns_limit_h_min -10
_diffrn_reflns_limit_k_max 18
_diffrn_reflns_limit_k_min -18
_diffrn_reflns_limit_l_max 25
_diffrn_reflns_limit_l_min -26
_diffrn_reflns_number 35793
_diffrn_reflns_theta_full 28.84
_diffrn_reflns_theta_max 28.84
_diffrn_reflns_theta_min 1.80
_exptl_absorpt_coefficient_mu 1.077
_exptl_absorpt_correction_T_max 0.9876
_exptl_absorpt_correction_T_min 0.8583
_exptl_absorpt_correction_type multi-scan
_exptl_absorpt_process_details
;
'XPREP' - A PROGRAM DATA PREPARATION & RECIPROCAL 
SPACE EXPLORATION,
Bruker Analytical X-ray Systems, 1997
;
_exptl_crystal_colour Yellow
_exptl_crystal_density_diffrn 1.629
_exptl_crystal_density_method 'not measured'
_exptl_crystal_description Block
_exptl_crystal_F_000 1032
_exptl_crystal_size_max 0.20
_exptl_crystal_size_mid 0.10
_exptl_crystal_size_min 0.10
_refine_diff_density_max 0.388
_refine_diff_density_min -0.272
_refine_diff_density_rms 0.057
_refine_ls_extinction_method none
_refine_ls_goodness_of_fit_ref 1.016
_refine_ls_hydrogen_treatment noref
_refine_ls_matrix_type full
_refine_ls_number_parameters 280
_refine_ls_number_reflns 5421
_refine_ls_number_restraints 0
_refine_ls_restrained_S_all 1.016
_refine_ls_R_factor_all 0.0320
_refine_ls_R_factor_gt 0.0255
_refine_ls_shift/su_max 0.001
_refine_ls_shift/su_mean 0.000
_refine_ls_structure_factor_coef Fsqd
_refine_ls_weighting_details 'calc w=1/[\s^2^(Fo^2^)+(0.0269P)^2^+0.9737P] where P=(Fo^2^+2Fc^2^)/3'
_refine_ls_weighting_scheme calc
_refine_ls_wR_factor_gt 0.0583
_refine_ls_wR_factor_ref 0.0612
_reflns_number_gt 4684
_reflns_number_total 5421
_reflns_threshold_expression >2\s(I)
_cod_data_source_file cg5b00741_si_001.cif
_cod_data_source_block DG7
_cod_depositor_comments
;
The following automatic conversions were performed:
'__computing_data_collection' tag replaced with
'_computing_data_collection' tag.

Automatic conversion script
Id: cif_correct_tags 3376 2015-05-07 07:48:27Z andrius 

The following automatic conversions were performed:

'_symmetry_cell_setting' value 'Monoclinic' changed to 'monoclinic'
according to
/usr/data/users/saulius/crontab/automatic-downloads/rss-feeds/ACS/lib/dictionaries/cif_core.dic
dictionary named 'cif_core.dic' version 2.4.2 from 2011-04-26.

Automatic conversion script
Id: cif_fix_values 3271 2015-04-21 07:52:19Z andrius 

 Adding full bibliography for 4513472--4513478.cif.
;
_cod_original_sg_symbol_H-M P21/c
_cod_database_code 4513478

loop_
_symmetry_equiv_pos_as_xyz
'x, y, z'
'-x, y+1/2, -z+1/2'
'-x, -y, -z'
'x, -y-1/2, z-1/2'

loop_
_atom_site_label
_atom_site_type_symbol
_atom_site_fract_x
_atom_site_fract_y
_atom_site_fract_z
_atom_site_U_iso_or_equiv
_atom_site_adp_type
_atom_site_occupancy
_atom_site_symmetry_multiplicity
_atom_site_calc_flag
_atom_site_refinement_flags
Cd1 Cd 0.055022(19) 0.068885(9) 0.601969(6) 0.03324(5) Uani 1 1 d .
O2 O 0.1598(2) 0.01867(10) 0.45197(7) 0.0441(3) Uani 1 1 d .
O1 O 0.1733(2) 0.14938(10) 0.51675(7) 0.0475(4) Uani 1 1 d .
O4 O 0.2049(2) 0.32186(12) 0.17236(7) 0.0515(4) Uani 1 1 d .
O3 O 0.0173(2) 0.41715(11) 0.22184(7) 0.0477(4) Uani 1 1 d .
N4 N 0.8335(2) -0.80905(12) 0.59643(9) 0.0440(4) Uani 1 1 d .
C7 C 0.1099(3) 0.26810(14) 0.40344(9) 0.0398(4) Uani 1 1 d .
H7 H 0.0793 0.2937 0.4445 0.048 Uiso 1 1 calc R
N1 N 0.2212(2) -0.06855(11) 0.62502(8) 0.0392(4) Uani 1 1 d .
C2 C 0.1706(3) 0.17330(13) 0.39988(9) 0.0342(4) Uani 1 1 d .
N2 N 0.4763(3) -0.39749(13) 0.60530(10) 0.0478(4) Uani 1 1 d .
C22 C 0.7883(3) -0.63733(17) 0.59360(16) 0.0655(8) Uani 1 1 d .
H22 H 0.8374 -0.5755 0.5931 0.079 Uiso 1 1 calc R
C11 C 0.3564(3) -0.25495(14) 0.64731(10) 0.0360(4) Uani 1 1 d .
N3 N 0.5648(2) -0.48389(14) 0.61229(10) 0.0523(5) Uani 1 1 d .
C12 C 0.2867(3) -0.20127(15) 0.69865(10) 0.0410(4) Uani 1 1 d .
H12 H 0.2843 -0.2269 0.7417 0.049 Uiso 1 1 calc R
C10 C 0.3609(3) -0.21106(15) 0.58513(10) 0.0455(5) Uani 1 1 d .
H10 H 0.4100 -0.2435 0.5495 0.055 Uiso 1 1 calc R
C19 C 0.5443(3) -0.74288(16) 0.59496(11) 0.0464(5) Uani 1 1 d .
H19 H 0.4243 -0.7544 0.5948 0.056 Uiso 1 1 calc R
C14 C 0.4252(3) -0.35495(14) 0.65792(11) 0.0409(4) Uani 1 1 d .
C6 C 0.0947(3) 0.32484(14) 0.34617(10) 0.0405(4) Uani 1 1 d .
H6 H 0.0498 0.3875 0.3485 0.049 Uiso 1 1 calc R
C20 C 0.6617(3) -0.81957(14) 0.59672(10) 0.0436(5) Uani 1 1 d .
H20 H 0.6168 -0.8823 0.5982 0.052 Uiso 1 1 calc R
C1 C 0.1690(3) 0.10946(14) 0.46042(9) 0.0348(4) Uani 1 1 d .
C8 C 0.1220(3) 0.34724(15) 0.22253(10) 0.0401(4) Uani 1 1 d .
C3 C 0.2232(3) 0.13723(15) 0.33885(10) 0.0422(5) Uani 1 1 d .
H3 H 0.2645 0.0739 0.3360 0.051 Uiso 1 1 calc R
C13 C 0.2210(3) -0.10956(15) 0.68562(10) 0.0418(5) Uani 1 1 d .
H13 H 0.1743 -0.0747 0.7207 0.050 Uiso 1 1 calc R
C5 C 0.1464(3) 0.28817(14) 0.28552(9) 0.0372(4) Uani 1 1 d .
C18 C 0.6082(3) -0.64877(15) 0.59346(11) 0.0425(5) Uani 1 1 d .
C15 C 0.4296(4) -0.39914(18) 0.72625(13) 0.0575(6) Uani 1 1 d .
H15A H 0.4773 -0.4635 0.7242 0.086 Uiso 1 1 calc R
H15B H 0.3129 -0.4021 0.7424 0.086 Uiso 1 1 calc R
H15C H 0.5016 -0.3602 0.7561 0.086 Uiso 1 1 calc R
C9 C 0.2927(3) -0.11922(15) 0.57592(10) 0.0447(5) Uani 1 1 d .
H9 H 0.2965 -0.0912 0.5336 0.054 Uiso 1 1 calc R
C16 C 0.4928(3) -0.56183(15) 0.59146(12) 0.0457(5) Uani 1 1 d .
C4 C 0.2142(3) 0.19515(16) 0.28250(10) 0.0450(5) Uani 1 1 d .
H4 H 0.2541 0.1715 0.2422 0.054 Uiso 1 1 calc R
C21 C 0.8937(3) -0.71812(17) 0.59442(16) 0.0662(8) Uani 1 1 d .
H21 H 1.0142 -0.7090 0.5935 0.079 Uiso 1 1 calc R
C17 C 0.3084(4) -0.5696(2) 0.56569(19) 0.0765(9) Uani 1 1 d .
H17A H 0.2530 -0.5072 0.5679 0.115 Uiso 1 1 calc R
H17B H 0.2465 -0.6152 0.5925 0.115 Uiso 1 1 calc R
H17C H 0.3066 -0.5915 0.5200 0.115 Uiso 1 1 calc R

loop_
_atom_site_aniso_label
_atom_site_aniso_U_11
_atom_site_aniso_U_22
_atom_site_aniso_U_33
_atom_site_aniso_U_23
_atom_site_aniso_U_13
_atom_site_aniso_U_12
Cd1 0.04744(9) 0.02559(7) 0.02647(7) -0.00181(5) -0.00207(5) 0.00505(6)
O2 0.0598(9) 0.0311(7) 0.0406(8) 0.0072(6) -0.0104(7) -0.0026(7)
O1 0.0739(10) 0.0420(8) 0.0264(7) 0.0017(6) -0.0004(7) -0.0066(7)
O4 0.0534(9) 0.0685(11) 0.0330(7) 0.0168(7) 0.0073(7) 0.0064(8)
O3 0.0600(10) 0.0433(8) 0.0398(8) 0.0127(6) 0.0013(7) -0.0008(7)
N4 0.0483(10) 0.0304(8) 0.0531(11) -0.0013(7) -0.0016(8) 0.0057(8)
C7 0.0573(13) 0.0335(10) 0.0285(9) -0.0011(7) 0.0012(8) -0.0053(9)
N1 0.0482(10) 0.0330(8) 0.0361(9) -0.0003(6) -0.0019(7) 0.0105(7)
C2 0.0412(10) 0.0319(9) 0.0292(9) 0.0037(7) -0.0016(7) -0.0053(8)
N2 0.0502(11) 0.0323(9) 0.0608(12) -0.0019(8) -0.0017(9) 0.0129(8)
C22 0.0463(13) 0.0303(11) 0.120(2) -0.0020(13) 0.0020(14) 0.0015(10)
C11 0.0335(10) 0.0322(9) 0.0420(10) 0.0003(8) -0.0025(8) 0.0055(8)
N3 0.0506(11) 0.0348(10) 0.0713(13) -0.0036(9) -0.0016(10) 0.0145(8)
C12 0.0484(12) 0.0385(10) 0.0362(10) 0.0042(8) 0.0004(8) 0.0088(9)
C10 0.0561(13) 0.0419(11) 0.0388(11) -0.0018(9) 0.0047(9) 0.0164(10)
C19 0.0454(12) 0.0390(11) 0.0553(13) -0.0026(9) 0.0083(10) -0.0012(9)
C14 0.0368(10) 0.0337(10) 0.0520(12) 0.0013(9) -0.0033(9) 0.0074(8)
C6 0.0551(13) 0.0299(9) 0.0364(10) 0.0041(8) -0.0004(9) -0.0032(9)
C20 0.0585(14) 0.0300(10) 0.0426(11) -0.0003(8) 0.0059(10) -0.0012(9)
C1 0.0397(10) 0.0342(9) 0.0303(9) 0.0033(7) -0.0024(7) -0.0035(8)
C8 0.0416(11) 0.0437(11) 0.0346(10) 0.0105(8) -0.0035(8) -0.0093(9)
C3 0.0554(13) 0.0364(10) 0.0351(10) 0.0031(8) 0.0057(9) 0.0056(9)
C13 0.0514(12) 0.0401(10) 0.0340(10) -0.0034(8) 0.0006(9) 0.0115(10)
C5 0.0400(10) 0.0400(10) 0.0315(9) 0.0091(8) 0.0011(8) -0.0067(9)
C18 0.0460(12) 0.0349(10) 0.0468(11) -0.0018(8) 0.0043(9) 0.0044(9)
C15 0.0678(16) 0.0434(12) 0.0612(15) 0.0124(11) 0.0014(12) 0.0170(12)
C9 0.0595(13) 0.0409(11) 0.0337(10) 0.0043(8) 0.0034(9) 0.0142(10)
C16 0.0458(12) 0.0386(11) 0.0530(13) -0.0001(9) 0.0049(10) 0.0080(9)
C4 0.0541(13) 0.0510(12) 0.0304(10) 0.0045(9) 0.0083(9) 0.0044(10)
C21 0.0418(13) 0.0352(12) 0.121(2) -0.0009(13) 0.0009(14) 0.0039(10)
C17 0.0508(15) 0.0586(17) 0.119(3) -0.0081(16) -0.0127(16) 0.0088(13)

loop_
_atom_type_symbol
_atom_type_description
_atom_type_scat_dispersion_real
_atom_type_scat_dispersion_imag
_atom_type_scat_source
C C 0.0033 0.0016 'International Tables Vol C Tables 4.2.6.8 and 6.1.1.4'
H H 0.0000 0.0000 'International Tables Vol C Tables 4.2.6.8 and 6.1.1.4'
N N 0.0061 0.0033 'International Tables Vol C Tables 4.2.6.8 and 6.1.1.4'
O O 0.0106 0.0060 'International Tables Vol C Tables 4.2.6.8 and 6.1.1.4'
Cd Cd -0.8075 1.2024 'International Tables Vol C Tables 4.2.6.8 and 6.1.1.4'

loop_
_geom_angle_atom_site_label_1
_geom_angle_atom_site_label_2
_geom_angle_atom_site_label_3
_geom_angle
_geom_angle_site_symmetry_1
_geom_angle_site_symmetry_3
O1 Cd1 O2 101.82(5) . 3_556
O1 Cd1 N1 108.74(6) . .
O2 Cd1 N1 92.41(6) 3_556 .
O1 Cd1 O4 86.37(5) . 4_566
O2 Cd1 O4 163.23(5) 3_556 4_566
N1 Cd1 O4 98.82(6) . 4_566
O1 Cd1 N4 85.46(6) . 1_465
O2 Cd1 N4 81.55(6) 3_556 1_465
N1 Cd1 N4 165.51(6) . 1_465
O4 Cd1 N4 84.58(6) 4_566 1_465
O1 Cd1 O3 140.57(5) . 4_566
O2 Cd1 O3 113.56(5) 3_556 4_566
N1 Cd1 O3 87.26(6) . 4_566
O4 Cd1 O3 55.08(5) 4_566 4_566
N4 Cd1 O3 83.17(6) 1_465 4_566
O1 Cd1 C8 113.31(6) . 4_566
O2 Cd1 C8 139.33(6) 3_556 4_566
N1 Cd1 C8 94.98(6) . 4_566
O4 Cd1 C8 27.60(6) 4_566 4_566
N4 Cd1 C8 81.47(6) 1_465 4_566
O3 Cd1 C8 27.56(6) 4_566 4_566
C1 O2 Cd1 128.56(13) . 3_556
C1 O1 Cd1 117.77(13) . .
C8 O4 Cd1 92.93(13) . 4_565
C8 O3 Cd1 88.48(12) . 4_565
C20 N4 C21 116.52(18) . .
C20 N4 Cd1 128.76(14) . 1_645
C21 N4 Cd1 114.69(15) . 1_645
C6 C7 C2 120.39(18) . .
C13 N1 C9 117.29(17) . .
C13 N1 Cd1 120.47(13) . .
C9 N1 Cd1 121.07(13) . .
C7 C2 C3 119.27(17) . .
C7 C2 C1 119.94(17) . .
C3 C2 C1 120.70(17) . .
C14 N2 N3 118.53(19) . .
C21 C22 C18 119.3(2) . .
C10 C11 C12 117.01(18) . .
C10 C11 C14 120.86(18) . .
C12 C11 C14 122.13(18) . .
C16 N3 N2 119.6(2) . .
C13 C12 C11 119.68(18) . .
C9 C10 C11 119.98(19) . .
C20 C19 C18 119.1(2) . .
N2 C14 C11 115.11(19) . .
N2 C14 C15 124.62(19) . .
C11 C14 C15 120.26(19) . .
C5 C6 C7 119.93(19) . .
N4 C20 C19 124.0(2) . .
O1 C1 O2 123.66(17) . .
O1 C1 C2 117.92(17) . .
O2 C1 C2 118.41(16) . .
O3 C8 O4 123.12(18) . .
O3 C8 C5 119.02(19) . .
O4 C8 C5 117.83(19) . .
O3 C8 Cd1 63.96(10) . 4_565
O4 C8 Cd1 59.47(10) . 4_565
C5 C8 Cd1 171.91(14) . 4_565
C4 C3 C2 120.14(19) . .
N1 C13 C12 123.05(18) . .
C6 C5 C4 119.67(17) . .
C6 C5 C8 120.32(18) . .
C4 C5 C8 119.96(18) . .
C22 C18 C19 117.2(2) . .
C22 C18 C16 119.8(2) . .
C19 C18 C16 123.0(2) . .
N1 C9 C10 122.95(19) . .
N3 C16 C17 124.7(2) . .
N3 C16 C18 115.0(2) . .
C17 C16 C18 120.3(2) . .
C3 C4 C5 120.49(19) . .
N4 C21 C22 123.9(2) . .

loop_
_geom_bond_atom_site_label_1
_geom_bond_atom_site_label_2
_geom_bond_distance
_geom_bond_site_symmetry_2
Cd1 O1 2.2475(14) .
Cd1 O2 2.2757(14) 3_556
Cd1 N1 2.3157(15) .
Cd1 O4 2.3315(15) 4_566
Cd1 N4 2.3845(17) 1_465
Cd1 O3 2.4295(15) 4_566
Cd1 C8 2.7032(19) 4_566
O2 C1 1.263(2) .
O2 Cd1 2.2757(14) 3_556
O1 C1 1.252(2) .
O4 C8 1.254(3) .
O4 Cd1 2.3315(15) 4_565
O3 C8 1.251(3) .
O3 Cd1 2.4295(15) 4_565
N4 C20 1.320(3) .
N4 C21 1.335(3) .
N4 Cd1 2.3845(17) 1_645
C7 C6 1.387(3) .
C7 C2 1.388(3) .
N1 C13 1.336(3) .
N1 C9 1.336(3) .
C2 C3 1.389(3) .
C2 C1 1.495(2) .
N2 C14 1.276(3) .
N2 N3 1.373(3) .
C22 C21 1.373(3) .
C22 C18 1.385(3) .
C11 C10 1.383(3) .
C11 C12 1.386(3) .
C11 C14 1.486(3) .
N3 C16 1.269(3) .
C12 C13 1.380(3) .
C10 C9 1.378(3) .
C19 C20 1.385(3) .
C19 C18 1.385(3) .
C14 C15 1.494(3) .
C6 C5 1.383(3) .
C8 C5 1.504(3) .
C8 Cd1 2.7032(19) 4_565
C3 C4 1.379(3) .
C5 C4 1.384(3) .
C18 C16 1.486(3) .
C16 C17 1.486(4) .
